data_4076386
loop_
_publ_author_name
'Yao, Zi-Jian'
'Jin, Guo-Xin'

_publ_section_title
;
 Synthesis, Reactivity, and Structural Transformation of Mono- and
 Binuclear Carboranylamidinate-Based 3d Metal Complexes and
 Metallacarborane Derivatives
;
_journal_issue 5
_journal_name_full Organometallics
_journal_page_first 1767
_journal_paper_doi 10.1021/om2011358
_journal_volume 31
_journal_year 2012
_chemical_formula_sum 'C9 H25 B10 Cu N2 S'
_chemical_formula_weight 365.01
_chemical_name_systematic
; 
 ? 
;
_space_group_IT_number 14
_symmetry_cell_setting monoclinic
_symmetry_space_group_name_Hall '-P 2ybc'
_symmetry_space_group_name_H-M 'P 1 21/c 1'
_atom_sites_solution_hydrogens geom
_atom_sites_solution_primary direct
_atom_sites_solution_secondary difmap
_audit_creation_method SHELXL-97
_cell_angle_alpha 90.00
_cell_angle_beta 109.029(5)
_cell_angle_gamma 90.00
_cell_formula_units_Z 4
_cell_length_a 10.419(4)
_cell_length_b 17.301(7)
_cell_length_c 10.917(4)
_cell_measurement_reflns_used 677
_cell_measurement_temperature 293(2)
_cell_measurement_theta_max 24.380
_cell_measurement_theta_min 2.298
_cell_volume 1860.4(12)
_computing_cell_refinement 'Bruker SMART'
_computing_data_collection 'Bruker SMART'
_computing_data_reduction 'Bruker SHELXTL'
_computing_molecular_graphics 'Bruker SHELXTL'
_computing_publication_material 'Bruker SHELXTL'
_computing_structure_refinement 'SHELXL-97 (Sheldrick, 1997)'
_computing_structure_solution 'SHELXS-97 (Sheldrick, 1990)'
_diffrn_ambient_temperature 293(2)
_diffrn_measured_fraction_theta_full 0.998
_diffrn_measured_fraction_theta_max 0.998
_diffrn_measurement_device_type 'CCD area detector'
_diffrn_measurement_method 'phi and omega scans'
_diffrn_radiation_monochromator graphite
_diffrn_radiation_source 'fine-focus sealed tube'
_diffrn_radiation_type MoK\a
_diffrn_radiation_wavelength 0.71073
_diffrn_reflns_av_R_equivalents 0.0747
_diffrn_reflns_av_sigmaI/netI 0.1354
_diffrn_reflns_limit_h_max 12
_diffrn_reflns_limit_h_min -12
_diffrn_reflns_limit_k_max 21
_diffrn_reflns_limit_k_min -12
_diffrn_reflns_limit_l_max 13
_diffrn_reflns_limit_l_min -12
_diffrn_reflns_number 8350
_diffrn_reflns_theta_full 26.01
_diffrn_reflns_theta_max 26.01
_diffrn_reflns_theta_min 2.07
_diffrn_standards_decay_% 3.22
_exptl_absorpt_coefficient_mu 1.276
_exptl_absorpt_correction_T_max 0.9507
_exptl_absorpt_correction_T_min 0.9160
_exptl_absorpt_correction_type multi-scan
_exptl_absorpt_process_details sadabs
_exptl_crystal_colour orange
_exptl_crystal_density_diffrn 1.303
_exptl_crystal_density_method 'not measured'
_exptl_crystal_description block
_exptl_crystal_F_000 752
_exptl_crystal_size_max 0.07
_exptl_crystal_size_mid 0.06
_exptl_crystal_size_min 0.04
_refine_diff_density_max 0.411
_refine_diff_density_min -0.403
_refine_diff_density_rms 0.058
_refine_ls_extinction_method none
_refine_ls_goodness_of_fit_ref 0.745
_refine_ls_hydrogen_treatment mixed
_refine_ls_matrix_type full
_refine_ls_number_parameters 229
_refine_ls_number_reflns 3660
_refine_ls_number_restraints 2
_refine_ls_restrained_S_all 0.745
_refine_ls_R_factor_all 0.1087
_refine_ls_R_factor_gt 0.0417
_refine_ls_shift/su_max 0.001
_refine_ls_shift/su_mean 0.000
_refine_ls_structure_factor_coef Fsqd
_refine_ls_weighting_details 'calc w=1/[\s^2^(Fo^2^)+(0.0228P)^2^+0.0000P] where P=(Fo^2^+2Fc^2^)/3'
_refine_ls_weighting_scheme calc
_refine_ls_wR_factor_gt 0.0638
_refine_ls_wR_factor_ref 0.0733
_reflns_number_gt 1787
_reflns_number_total 3660
_reflns_threshold_expression >2sigma(I)
_cod_data_source_file om2011358_si_001.cif
_cod_data_source_block 7
_cod_depositor_comments
;
The following automatic conversions were performed:

'_symmetry_cell_setting' value 'Monoclinic' changed to 'monoclinic'
according to /home/saulius/struct/CIF-dictionaries/cif_core.dic
dictionary named 'cif_core.dic' version 2.4.1 from 2010-06-29.

Automatic conversion script
Id: cif_fix_values 1715 2011-07-08 13:25:40Z adriana 
;
_cod_original_cell_volume 1860.3(12)
_cod_original_sg_symbol_H-M P2(1)/c
_cod_database_code 4076386

loop_
_symmetry_equiv_pos_as_xyz
'x, y, z'
'-x, y+1/2, -z+1/2'
'-x, -y, -z'
'x, -y-1/2, z-1/2'

loop_
_atom_site_label
_atom_site_type_symbol
_atom_site_fract_x
_atom_site_fract_y
_atom_site_fract_z
_atom_site_U_iso_or_equiv
_atom_site_adp_type
_atom_site_occupancy
_atom_site_symmetry_multiplicity
_atom_site_calc_flag
_atom_site_refinement_flags
Cu1 Cu 1.07625(4) 0.01994(2) 0.93485(4) 0.04650(16) Uani 1 1 d .
S1 S 0.91998(10) 0.10288(5) 1.00668(9) 0.0415(3) Uani 1 1 d .
N1 N 1.1274(3) 0.09500(16) 0.8234(3) 0.0398(7) Uani 1 1 d .
N2 N 1.0929(3) 0.22302(18) 0.7403(3) 0.0472(8) Uani 1 1 d D
H2 H 1.030(2) 0.2474(16) 0.690(2) 0.037(11) Uiso 1 1 d D
B3 B 0.8319(4) 0.0531(2) 0.7239(4) 0.0405(11) Uani 1 1 d D
H3 H 0.901(2) 0.0051(11) 0.754(2) 0.027(8) Uiso 1 1 d D
B4 B 0.8127(4) 0.1067(3) 0.5820(4) 0.0491(12) Uani 1 1 d .
H4 H 0.8619 0.0895 0.5111 0.059 Uiso 1 1 calc R
B5 B 0.7923(4) 0.2043(3) 0.6186(4) 0.0502(13) Uani 1 1 d .
H5 H 0.8277 0.2516 0.5705 0.060 Uiso 1 1 calc R
B6 B 0.8053(4) 0.2103(2) 0.7844(4) 0.0418(11) Uani 1 1 d .
H6 H 0.8521 0.2599 0.8459 0.050 Uiso 1 1 calc R
B7 B 0.6646(4) 0.1592(2) 0.8016(4) 0.0501(12) Uani 1 1 d .
H7 H 0.6164 0.1765 0.8733 0.060 Uiso 1 1 calc R
B8 B 0.6836(4) 0.0617(3) 0.7647(4) 0.0480(12) Uani 1 1 d .
H8 H 0.6480 0.0143 0.8125 0.058 Uiso 1 1 calc R
B9 B 0.6747(4) 0.0549(3) 0.6022(4) 0.0504(12) Uani 1 1 d .
H9 H 0.6324 0.0035 0.5436 0.060 Uiso 1 1 calc R
B10 B 0.6514(4) 0.1492(3) 0.5368(4) 0.0575(13) Uani 1 1 d .
H10 H 0.5935 0.1596 0.4342 0.069 Uiso 1 1 calc R
B11 B 0.6458(4) 0.2143(3) 0.6609(4) 0.0549(13) Uani 1 1 d .
H11 H 0.5852 0.2677 0.6404 0.066 Uiso 1 1 calc R
B12 B 0.5703(5) 0.1221(3) 0.6496(4) 0.0551(13) Uani 1 1 d .
H12 H 0.4595 0.1151 0.6211 0.066 Uiso 1 1 calc R
C1 C 0.8973(3) 0.14420(19) 0.7295(3) 0.0356(9) Uani 1 1 d .
C2 C 0.8187(3) 0.11630(17) 0.8424(3) 0.0357(9) Uani 1 1 d .
C3 C 1.0523(3) 0.1534(2) 0.7722(3) 0.0359(9) Uani 1 1 d .
C4 C 1.2676(4) 0.0897(2) 0.8197(4) 0.0483(10) Uani 1 1 d .
H4A H 1.2856 0.1334 0.7707 0.058 Uiso 1 1 calc R
C5 C 1.2742(4) 0.0148(2) 0.7495(4) 0.0873(15) Uani 1 1 d .
H5A H 1.2561 -0.0280 0.7974 0.131 Uiso 1 1 calc R
H5B H 1.3631 0.0092 0.7421 0.131 Uiso 1 1 calc R
H5C H 1.2077 0.0160 0.6645 0.131 Uiso 1 1 calc R
C6 C 1.3713(4) 0.0891(2) 0.9548(4) 0.0696(13) Uani 1 1 d .
H6A H 1.3624 0.1355 0.9996 0.104 Uiso 1 1 calc R
H6B H 1.4610 0.0864 0.9487 0.104 Uiso 1 1 calc R
H6C H 1.3559 0.0450 1.0016 0.104 Uiso 1 1 calc R
C7 C 1.2085(4) 0.2689(2) 0.8189(4) 0.0576(12) Uani 1 1 d .
H7A H 1.2729 0.2345 0.8803 0.069 Uiso 1 1 calc R
C8 C 1.1595(4) 0.3286(2) 0.8943(4) 0.0938(16) Uani 1 1 d .
H8A H 1.0932 0.3612 0.8353 0.141 Uiso 1 1 calc R
H8B H 1.2349 0.3593 0.9448 0.141 Uiso 1 1 calc R
H8C H 1.1192 0.3030 0.9509 0.141 Uiso 1 1 calc R
C9 C 1.2793(4) 0.3061(3) 0.7327(4) 0.0937(16) Uani 1 1 d .
H9A H 1.3099 0.2666 0.6869 0.141 Uiso 1 1 calc R
H9B H 1.3557 0.3355 0.7849 0.141 Uiso 1 1 calc R
H9C H 1.2171 0.3397 0.6716 0.141 Uiso 1 1 calc R

loop_
_atom_site_aniso_label
_atom_site_aniso_U_11
_atom_site_aniso_U_22
_atom_site_aniso_U_33
_atom_site_aniso_U_23
_atom_site_aniso_U_13
_atom_site_aniso_U_12
Cu1 0.0456(3) 0.0429(3) 0.0526(3) 0.0126(3) 0.0181(2) -0.0013(3)
S1 0.0539(6) 0.0336(5) 0.0372(5) 0.0011(5) 0.0150(5) 0.0037(5)
N1 0.0408(19) 0.0363(18) 0.0454(19) 0.0060(15) 0.0181(15) 0.0021(15)
N2 0.039(2) 0.040(2) 0.054(2) 0.0185(18) 0.0031(18) -0.0088(17)
B3 0.042(3) 0.035(3) 0.043(3) -0.008(2) 0.012(2) -0.007(2)
B4 0.055(3) 0.056(3) 0.034(3) -0.003(2) 0.012(2) -0.019(3)
B5 0.050(3) 0.054(3) 0.039(3) 0.016(2) 0.004(2) -0.006(2)
B6 0.044(3) 0.030(2) 0.050(3) 0.006(2) 0.013(2) 0.003(2)
B7 0.043(3) 0.045(3) 0.062(3) 0.010(3) 0.017(2) 0.007(2)
B8 0.039(3) 0.045(3) 0.062(3) 0.006(3) 0.017(2) -0.008(2)
B9 0.047(3) 0.049(3) 0.047(3) -0.007(2) 0.005(2) -0.018(2)
B10 0.046(3) 0.068(3) 0.045(3) 0.013(3) -0.004(2) -0.010(3)
B11 0.043(3) 0.052(3) 0.065(3) 0.019(3) 0.012(3) 0.006(2)
B12 0.037(3) 0.061(3) 0.061(3) 0.010(3) 0.007(2) -0.006(2)
C1 0.037(2) 0.034(2) 0.037(2) 0.0018(18) 0.0145(18) -0.0052(17)
C2 0.038(2) 0.030(2) 0.040(2) 0.0060(17) 0.0147(18) -0.0002(17)
C3 0.043(2) 0.036(2) 0.031(2) -0.0015(19) 0.0141(18) -0.0087(19)
C4 0.044(3) 0.044(3) 0.065(3) 0.011(2) 0.030(2) 0.003(2)
C5 0.090(4) 0.068(3) 0.128(4) -0.016(3) 0.070(3) 0.007(3)
C6 0.046(3) 0.081(3) 0.083(3) 0.029(3) 0.023(3) 0.010(2)
C7 0.045(3) 0.042(3) 0.070(3) 0.010(2) -0.003(2) -0.014(2)
C8 0.092(4) 0.070(3) 0.099(4) -0.023(3) 0.003(3) -0.025(3)
C9 0.061(3) 0.100(4) 0.112(4) 0.033(3) 0.017(3) -0.037(3)

loop_
_atom_type_symbol
_atom_type_description
_atom_type_scat_dispersion_real
_atom_type_scat_dispersion_imag
_atom_type_scat_source
C C 0.0033 0.0016 'International Tables Vol C Tables 4.2.6.8 and 6.1.1.4'
H H 0.0000 0.0000 'International Tables Vol C Tables 4.2.6.8 and 6.1.1.4'
B B 0.0013 0.0007 'International Tables Vol C Tables 4.2.6.8 and 6.1.1.4'
N N 0.0061 0.0033 'International Tables Vol C Tables 4.2.6.8 and 6.1.1.4'
S S 0.1246 0.1234 'International Tables Vol C Tables 4.2.6.8 and 6.1.1.4'
Cu Cu 0.3201 1.2651 'International Tables Vol C Tables 4.2.6.8 and 6.1.1.4'

loop_
_geom_angle_atom_site_label_1
_geom_angle_atom_site_label_2
_geom_angle_atom_site_label_3
_geom_angle
_geom_angle_site_symmetry_1
_geom_angle_site_symmetry_3
N1 Cu1 S1 145.89(8) . 3_757
N1 Cu1 S1 98.72(9) . .
S1 Cu1 S1 114.55(3) 3_757 .
N1 Cu1 Cu1 150.14(9) . 3_757
S1 Cu1 Cu1 62.31(3) 3_757 3_757
S1 Cu1 Cu1 52.23(3) . 3_757
C2 S1 Cu1 111.43(11) . 3_757
C2 S1 Cu1 89.51(11) . .
Cu1 S1 Cu1 65.45(3) 3_757 .
C3 N1 C4 120.2(3) . .
C3 N1 Cu1 122.5(2) . .
C4 N1 Cu1 116.4(2) . .
C3 N2 C7 126.5(3) . .
C1 B3 C2 61.3(2) . .
C1 B3 B9 106.0(3) . .
C2 B3 B9 105.9(3) . .
C1 B3 B8 106.7(3) . .
C2 B3 B8 57.6(2) . .
B9 B3 B8 60.2(2) . .
C1 B3 B4 58.4(2) . .
C2 B3 B4 108.1(3) . .
B9 B3 B4 60.7(2) . .
B8 B3 B4 108.8(3) . .
C1 B4 B10 105.1(3) . .
C1 B4 B3 59.3(2) . .
B10 B4 B3 107.0(3) . .
C1 B4 B5 58.7(2) . .
B10 B4 B5 59.1(2) . .
B3 B4 B5 107.0(3) . .
C1 B4 B9 105.5(3) . .
B10 B4 B9 60.2(2) . .
B3 B4 B9 59.1(2) . .
B5 B4 B9 107.1(3) . .
C1 B5 B10 105.8(3) . .
C1 B5 B11 106.8(3) . .
B10 B5 B11 61.5(3) . .
C1 B5 B4 58.5(2) . .
B10 B5 B4 60.1(2) . .
B11 B5 B4 109.6(3) . .
C1 B5 B6 59.4(2) . .
B10 B5 B6 109.2(3) . .
B11 B5 B6 60.4(2) . .
B4 B5 B6 108.2(3) . .
C1 B6 C2 61.1(2) . .
C1 B6 B11 104.6(3) . .
C2 B6 B11 105.0(3) . .
C1 B6 B5 58.1(2) . .
C2 B6 B5 106.7(3) . .
B11 B6 B5 58.9(2) . .
C1 B6 B7 106.2(3) . .
C2 B6 B7 57.6(2) . .
B11 B6 B7 59.8(2) . .
B5 B6 B7 106.8(3) . .
C2 B7 B12 106.2(3) . .
C2 B7 B8 58.1(2) . .
B12 B7 B8 60.1(2) . .
C2 B7 B11 107.0(3) . .
B12 B7 B11 60.3(2) . .
B8 B7 B11 107.9(3) . .
C2 B7 B6 60.0(2) . .
B12 B7 B6 108.0(3) . .
B8 B7 B6 107.1(3) . .
B11 B7 B6 59.9(2) . .
C2 B8 B3 60.7(2) . .
C2 B8 B9 108.0(3) . .
B3 B8 B9 59.7(2) . .
C2 B8 B12 106.5(3) . .
B3 B8 B12 108.1(3) . .
B9 B8 B12 61.0(3) . .
C2 B8 B7 58.9(2) . .
B3 B8 B7 108.3(3) . .
B9 B8 B7 108.9(3) . .
B12 B8 B7 59.7(2) . .
B3 B9 B8 60.1(2) . .
B3 B9 B10 107.2(3) . .
B8 B9 B10 107.6(3) . .
B3 B9 B4 60.2(2) . .
B8 B9 B4 108.4(3) . .
B10 B9 B4 59.4(2) . .
B3 B9 B12 107.6(3) . .
B8 B9 B12 59.8(2) . .
B10 B9 B12 59.9(2) . .
B4 B9 B12 107.7(3) . .
B5 B10 B4 60.8(2) . .
B5 B10 B9 108.5(3) . .
B4 B10 B9 60.3(2) . .
B5 B10 B12 107.7(3) . .
B4 B10 B12 108.9(3) . .
B9 B10 B12 60.5(2) . .
B5 B10 B11 59.5(2) . .
B4 B10 B11 108.6(3) . .
B9 B10 B11 108.1(3) . .
B12 B10 B11 59.7(2) . .
B5 B11 B7 108.6(3) . .
B5 B11 B12 107.5(3) . .
B7 B11 B12 59.5(2) . .
B5 B11 B6 60.7(2) . .
B7 B11 B6 60.3(2) . .
B12 B11 B6 107.7(3) . .
B5 B11 B10 59.0(2) . .
B7 B11 B10 107.5(3) . .
B12 B11 B10 59.9(2) . .
B6 B11 B10 107.5(3) . .
B7 B12 B8 60.2(2) . .
B7 B12 B11 60.2(2) . .
B8 B12 B11 107.9(3) . .
B7 B12 B10 108.3(3) . .
B8 B12 B10 107.1(3) . .
B11 B12 B10 60.4(2) . .
B7 B12 B9 107.9(3) . .
B8 B12 B9 59.2(2) . .
B11 B12 B9 108.1(3) . .
B10 B12 B9 59.7(2) . .
C3 C1 B4 119.9(3) . .
C3 C1 B5 121.5(3) . .
B4 C1 B5 62.7(2) . .
C3 C1 B3 118.3(3) . .
B4 C1 B3 62.3(2) . .
B5 C1 B3 112.5(3) . .
C3 C1 B6 118.4(3) . .
B4 C1 B6 114.2(3) . .
B5 C1 B6 62.5(2) . .
B3 C1 B6 111.4(3) . .
C3 C1 C2 120.1(2) . .
B4 C1 C2 110.2(2) . .
B5 C1 C2 109.2(3) . .
B3 C1 C2 60.00(19) . .
B6 C1 C2 59.85(19) . .
B8 C2 B7 63.0(2) . .
B8 C2 B3 61.7(2) . .
B7 C2 B3 112.4(3) . .
B8 C2 B6 112.9(3) . .
B7 C2 B6 62.3(2) . .
B3 C2 B6 109.6(3) . .
B8 C2 C1 107.8(2) . .
B7 C2 C1 108.4(2) . .
B3 C2 C1 58.70(19) . .
B6 C2 C1 59.08(19) . .
B8 C2 S1 124.2(2) . .
B7 C2 S1 121.6(2) . .
B3 C2 S1 120.4(2) . .
B6 C2 S1 116.2(2) . .
C1 C2 S1 119.0(2) . .
N1 C3 N2 127.7(3) . .
N1 C3 C1 118.7(3) . .
N2 C3 C1 113.4(3) . .
N1 C4 C6 111.8(3) . .
N1 C4 C5 106.0(3) . .
C6 C4 C5 110.5(3) . .
N2 C7 C8 109.3(3) . .
N2 C7 C9 109.9(3) . .
C8 C7 C9 111.6(3) . .

loop_
_geom_bond_atom_site_label_1
_geom_bond_atom_site_label_2
_geom_bond_distance
_geom_bond_site_symmetry_2
Cu1 N1 1.968(3) .
Cu1 S1 2.2153(13) 3_757
Cu1 S1 2.4815(12) .
Cu1 Cu1 2.5491(11) 3_757
S1 C2 1.775(3) .
S1 Cu1 2.2153(13) 3_757
N1 C3 1.288(4) .
N1 C4 1.477(4) .
N2 C3 1.359(4) .
N2 C7 1.465(4) .
B3 C1 1.710(5) .
B3 C2 1.733(5) .
B3 B9 1.740(6) .
B3 B8 1.749(6) .
B3 B4 1.759(6) .
B4 C1 1.693(5) .
B4 B10 1.752(6) .
B4 B5 1.764(6) .
B4 B9 1.768(6) .
B5 C1 1.696(5) .
B5 B10 1.734(6) .
B5 B11 1.742(6) .
B5 B6 1.773(6) .
B6 C1 1.721(5) .
B6 C2 1.734(5) .
B6 B11 1.767(6) .
B6 B7 1.774(6) .
B7 C2 1.691(5) .
B7 B12 1.752(6) .
B7 B8 1.761(6) .
B7 B11 1.764(6) .
B8 C2 1.678(5) .
B8 B9 1.749(6) .
B8 B12 1.759(6) .
B9 B10 1.766(6) .
B9 B12 1.780(6) .
B10 B12 1.769(6) .
B10 B11 1.777(6) .
B11 B12 1.765(6) .
C1 C3 1.536(4) .
C1 C2 1.755(4) .
C4 C6 1.518(5) .
C4 C5 1.518(4) .
C7 C8 1.509(5) .
C7 C9 1.515(5) .
